data_9001380
loop_
_publ_author_name
'Klaska, R.'
'Grew, E. S.'

_publ_section_title
;The crystal structure of B-free kornerupine: Conditions favoring the
 incorporation of variable amounts of B through B = Si substitution in
 kornerupine Note: Sample is from the Sinyoni Claims in the Limpopo Belt near
 Beit Bridge, Zimbabwe
;
_journal_name_full 'American Mineralogist'
_journal_page_first 1824
_journal_page_last 1835
_journal_volume 76
_journal_year 1991
_chemical_formula_sum 'Al7.08 F0.25 Fe0.332 H0.6 Mg3.158 O21.75 Si3.56'
_chemical_name_mineral Kornerupine
_space_group_IT_number 63
_symmetry_space_group_name_Hall '-C 2c 2'
_symmetry_space_group_name_H-M 'C m c m'
_cell_angle_alpha 90
_cell_angle_beta 90
_cell_angle_gamma 90
_cell_formula_units_Z 4
_cell_length_a 16.117
_cell_length_b 13.728
_cell_length_c 6.749
_cell_volume 1493.244
_database_code_amcsd 0001414
_exptl_crystal_density_diffrn 3.290
_cod_original_cell_volume 1493.245
_cod_original_formula_sum 'Fe.332 Mg3.158 Al7.08 Si3.56 H.6 O21.75 F.25'
_cod_database_code 9001380

loop_
_space_group_symop_operation_xyz
x,y,z
1/2+x,1/2+y,z
x,-y,1/2+z
1/2+x,1/2-y,1/2+z
-x,y,1/2-z
1/2-x,1/2+y,1/2-z
-x,y,z
1/2-x,1/2+y,z
x,-y,-z
1/2+x,1/2-y,-z
x,y,1/2-z
1/2+x,1/2+y,1/2-z
-x,-y,1/2+z
1/2-x,1/2-y,1/2+z
-x,-y,-z
1/2-x,1/2-y,-z

loop_
_atom_site_aniso_label
_atom_site_aniso_U_11
_atom_site_aniso_U_22
_atom_site_aniso_U_33
_atom_site_aniso_U_12
_atom_site_aniso_U_13
_atom_site_aniso_U_23
FeX 0.03680 0.01300 0.01320 0.00000 0.00000 -0.00120
MgX 0.03680 0.01300 0.01320 0.00000 0.00000 -0.00120
Mg1 0.02030 0.01770 0.01370 0.00820 0.00000 0.00000
Fe1 0.02030 0.01770 0.01370 0.00820 0.00000 0.00000
Mg2 0.00900 0.01110 0.01160 0.00000 0.00000 0.00000
Al3_1 0.01190 0.01260 0.00960 0.00000 0.00000 -0.00070
Al4 0.00750 0.00880 0.01270 0.00050 0.00000 0.00000
Mg4 0.00750 0.00880 0.01270 0.00050 0.00000 0.00000
Al5 0.01130 0.01210 0.00970 0.00000 0.00000 -0.00060
Si1 0.00930 0.01090 0.01090 0.00070 0.00000 0.00000
Si2 0.01040 0.01150 0.01010 0.00040 0.00000 0.00000
Al2 0.01040 0.01150 0.01010 0.00040 0.00000 0.00000
Si3 0.01000 0.01140 0.01110 0.00000 0.00000 0.00000
Al3_2 0.01000 0.01140 0.01110 0.00000 0.00000 0.00000
O1 0.01120 0.01280 0.01000 0.00050 0.00000 0.00000
O2 0.01230 0.01130 0.01050 -0.00020 0.00000 0.00000
O3 0.01280 0.01140 0.01670 0.00070 0.00000 0.00000
O4 0.01530 0.01440 0.01240 0.00310 -0.00140 -0.00030
O5 0.01690 0.02120 0.01730 0.00540 0.00000 0.00000
O6 0.01220 0.01520 0.01430 0.00080 -0.00060 -0.00150
O7 0.01380 0.01190 0.01600 -0.00170 0.00000 0.00000
O8 0.01200 0.01180 0.01300 0.00000 0.00000 -0.00030
O9 0.00990 0.01350 0.02730 0.00000 0.00000 0.00000
O10 0.01580 0.01790 0.02320 0.00000 0.00000 0.00000
F10 0.01580 0.01790 0.02320 0.00000 0.00000 0.00000

loop_
_atom_site_label
_atom_site_fract_x
_atom_site_fract_y
_atom_site_fract_z
_atom_site_occupancy
_atom_site_U_iso_or_equiv
FeX 0.00000 0.00000 0.00000 0.13200 ?
MgX 0.00000 0.00000 0.00000 0.16000 ?
Mg1 0.12230 0.13640 0.25000 0.81900 ?
Fe1 0.12230 0.13640 0.25000 0.10000 ?
Mg2 0.50000 0.14470 0.25000 1.00000 ?
Al3_1 0.21610 0.00000 0.00000 1.00000 ?
Al4 0.31450 0.14010 0.25000 0.82000 ?
Mg4 0.31450 0.14010 0.25000 0.18000 ?
Al5 0.40590 0.00000 0.00000 1.00000 ?
Si1 0.40160 0.35190 0.25000 1.00000 ?
Si2 0.18250 0.33170 0.25000 0.44000 ?
Al2 0.18250 0.33170 0.25000 0.56000 ?
Si3 0.00000 0.34040 0.25000 0.68000 ?
Al3_2 0.00000 0.34040 0.25000 0.32000 ?
H 0.50000 0.55000 0.14100 0.30000 0.02400
O1 0.22580 0.04460 0.25000 1.00000 ?
O2 0.40220 0.04590 0.25000 1.00000 ?
O3 0.40190 0.23350 0.25000 1.00000 ?
O4 0.13900 0.09980 -0.05290 1.00000 ?
O5 0.23860 0.23370 0.25000 1.00000 ?
O6 0.31610 0.09590 -0.04370 1.00000 ?
O7 0.08640 0.27640 0.25000 1.00000 ?
O8 0.50000 0.08830 -0.04790 1.00000 ?
O9 0.00000 0.11590 0.75000 1.00000 ?
O10 0.00000 0.08740 0.25000 0.75000 ?
F10 0.00000 0.08740 0.25000 0.25000 ?

loop_
_cod_changelog_entry_id
_cod_changelog_entry_author
_cod_changelog_entry_date
_cod_changelog_entry_text
1
;cod-tools version 3.10.1
Id: cif_fix_AMCSD_atom_labels 10224 2024-08-07 11:09:31Z saulius
;
2024-08-07T19:38:13+03:00
;Changed the following '_atom_site_label' values:
the first duplicated label 'Al3'  converted to 'Al3_1'
duplicated label 'Al3' at index 13 converted to 'Al3_2'
;

loop_
_cod_related_entry_id
_cod_related_entry_database
_cod_related_entry_code
1 AMCSD 0001414
